data_7711363
loop_
_publ_author_name
'Li, Chengchuang'
'Lei, Caijin'
'Tang, Jie'
'Zhu, Teng'
'Cheng, Guangbin'
'Yang, Hongwei'

_publ_section_title
;
 C-C bonded bis-5,6 fused triazole-triazine compound: an advanced
 heat-resistant explosive with high energy and low sensitivity.
;
_journal_name_full 'Dalton transactions (Cambridge, England : 2003)'
_journal_paper_doi 10.1039/d2dt02885a
_journal_year 2022
_chemical_formula_moiety 'H10 Na O6, C8 H4 N14 O4, 2(C3 H7 N O)'
_chemical_formula_sum 'C14 H28 N16 Na O12'
_chemical_formula_weight 635.51
_space_group_crystal_system monoclinic
_space_group_IT_number 14
_space_group_name_Hall '-P 2ybc'
_space_group_name_H-M_alt 'P 1 21/c 1'
_atom_sites_solution_hydrogens mixed
_atom_sites_solution_primary iterative
_audit_creation_date 2022-05-11
_audit_creation_method
;
Olex2 1.5
(compiled 2022.04.07 svn.rca3783a0 for OlexSys, GUI svn.r6498)
;
_audit_update_record
;
2022-05-31 deposited with the CCDC.	2022-09-16 downloaded from the CCDC.
;
_cell_angle_alpha 90
_cell_angle_beta 98.410(5)
_cell_angle_gamma 90
_cell_formula_units_Z 2
_cell_length_a 5.0210(3)
_cell_length_b 26.654(2)
_cell_length_c 10.3060(7)
_cell_measurement_reflns_used 2578
_cell_measurement_temperature 193.00
_cell_measurement_theta_max 68.017
_cell_measurement_theta_min 4.644
_cell_volume 1364.42(16)
_computing_cell_refinement 'SAINT V8.40B (?, 2016)'
_computing_data_reduction 'SAINT V8.40B (?, 2016)'
_computing_molecular_graphics 'Olex2 1.5 (Dolomanov et al., 2009)'
_computing_publication_material 'Olex2 1.5 (Dolomanov et al., 2009)'
_computing_structure_refinement 'SHELXL 2018/3 (Sheldrick, 2015)'
_computing_structure_solution 'olex2.solve 1.5 (Bourhis et al., 2015)'
_diffrn_ambient_temperature 193.00
_diffrn_measured_fraction_theta_full 0.999
_diffrn_measured_fraction_theta_max 0.995
_diffrn_measurement_device_type 'Bruker D8 VENTURE'
_diffrn_measurement_method '\f and \w scans'
_diffrn_radiation_type CuK\a
_diffrn_radiation_wavelength 1.54178
_diffrn_reflns_av_R_equivalents 0.0718
_diffrn_reflns_av_unetI/netI 0.0668
_diffrn_reflns_Laue_measured_fraction_full 0.999
_diffrn_reflns_Laue_measured_fraction_max 0.995
_diffrn_reflns_limit_h_max 6
_diffrn_reflns_limit_h_min -6
_diffrn_reflns_limit_k_max 32
_diffrn_reflns_limit_k_min -31
_diffrn_reflns_limit_l_max 12
_diffrn_reflns_limit_l_min -11
_diffrn_reflns_number 10182
_diffrn_reflns_point_group_measured_fraction_full 0.999
_diffrn_reflns_point_group_measured_fraction_max 0.995
_diffrn_reflns_theta_full 67.679
_diffrn_reflns_theta_max 68.321
_diffrn_reflns_theta_min 4.644
_diffrn_source_current 1.1
_diffrn_source_power 0.05500000000000001
_diffrn_source_voltage 50.0
_diffrn_standards_number 0
_exptl_absorpt_coefficient_mu 1.295
_exptl_absorpt_correction_T_max 0.7531
_exptl_absorpt_correction_T_min 0.5368
_exptl_absorpt_correction_type multi-scan
_exptl_absorpt_process_details
;
SADABS-2016/2 (Bruker,2016/2) was used for absorption correction.
wR2(int) was 0.1645 before and 0.0750 after correction.
The Ratio of minimum to maximum transmission is 0.7128.
The \l/2 correction factor is Not present.
;
_exptl_crystal_density_diffrn 1.547
_exptl_crystal_description block
_exptl_crystal_F_000 662
_exptl_crystal_size_max 0.16
_exptl_crystal_size_mid 0.13
_exptl_crystal_size_min 0.08
_refine_diff_density_max 0.841
_refine_diff_density_min -0.345
_refine_diff_density_rms 0.114
_refine_ls_extinction_coef 0.0109(19)
_refine_ls_extinction_expression Fc^*^=kFc[1+0.001xFc^2^\l^3^/sin(2\q)]^-1/4^
_refine_ls_extinction_method 'SHELXL-2018/3 (Sheldrick 2018)'
_refine_ls_goodness_of_fit_ref 1.019
_refine_ls_hydrogen_treatment constr
_refine_ls_matrix_type full
_refine_ls_number_parameters 206
_refine_ls_number_reflns 2478
_refine_ls_number_restraints 2
_refine_ls_restrained_S_all 1.019
_refine_ls_R_factor_all 0.0846
_refine_ls_R_factor_gt 0.0646
_refine_ls_shift/su_max 0.000
_refine_ls_shift/su_mean 0.000
_refine_ls_structure_factor_coef Fsqd
_refine_ls_weighting_details 'w=1/[\s^2^(Fo^2^)+(0.1342P)^2^] where P=(Fo^2^+2Fc^2^)/3'
_refine_ls_weighting_scheme calc
_refine_ls_wR_factor_gt 0.1713
_refine_ls_wR_factor_ref 0.1925
_reflns_Friedel_coverage 0.000
_reflns_number_gt 1792
_reflns_number_total 2478
_reflns_threshold_expression 'I > 2\s(I)'
_cod_data_source_file d2dt02885a2.cif
_cod_data_source_block cu_20220407_nlg_lcc_22_1_0m
_cod_original_cell_volume 1364.40(16)
_cod_database_code 7711363
_shelx_shelxl_version_number 2018/3
_shelx_space_group_comment
;
The symmetry employed for this shelxl refinement is uniquely defined
by the following loop, which should always be used as a source of
symmetry information in preference to the above space-group names.
They are only intended as comments.
;
_shelx_estimated_absorpt_t_max 0.903
_shelx_estimated_absorpt_t_min 0.820
_olex2_refinement_description
;
1. Fixed Uiso
 At 1.2 times of:
  All C(H) groups, All N(H,H) groups
 At 1.5 times of:
  All C(H,H,H) groups, All O(H) groups, All O(H,H) groups
2. Restrained distances
 Na1-H4A \\sim Na1-H4B
 with sigma of 0.02
 Na1-H6D \\sim Na1-H6E
 with sigma of 0.02
3.a Free rotating group:
 O4(H4A,H4B), O6(H6D,H6E)
3.b Rotating group:
 O5(H5)
3.c Aromatic/amide H refined with riding coordinates:
 C7(H7)
3.d X=CH2 refined with riding coordinates:
 N(HA,HB)
3.e Idealised Me refined as rotating group:
 C5(H5A,H5B,H5C), C6(H6A,H6B,H6C)
;
_olex2_submission_special_instructions 'No special instructions were received'

loop_
_space_group_symop_operation_xyz
'x, y, z'
'-x, y+1/2, -z+1/2'
'-x, -y, -z'
'x, -y-1/2, z-1/2'

loop_
_atom_site_label
_atom_site_type_symbol
_atom_site_fract_x
_atom_site_fract_y
_atom_site_fract_z
_atom_site_U_iso_or_equiv
_atom_site_adp_type
_atom_site_occupancy
_atom_site_site_symmetry_order
_atom_site_calc_flag
_atom_site_refinement_flags_posn
_atom_site_refinement_flags_adp
_atom_site_refinement_flags_occupancy
_atom_site_disorder_assembly
_atom_site_disorder_group
Na1 Na 0.500000 0.500000 0.500000 0.0263(4) Uani 1 2 d DS . P . .
O4 O 0.7525(4) 0.51366(8) 0.3618(2) 0.0447(6) Uani 1 1 d G . . . .
H4A H 0.905656 0.529455 0.375145 0.067 Uiso 1 1 d DG U . . .
H4B H 0.746285 0.500607 0.283983 0.067 Uiso 1 1 d DG U . . .
O5 O 0.2442(3) 0.56030(8) 0.4220(2) 0.0440(6) Uani 1 1 d . . . . .
H5 H 0.221743 0.581100 0.484986 0.066 Uiso 1 1 d R U . . .
O6 O 0.7060(4) 0.55003(9) 0.6316(2) 0.0473(6) Uani 1 1 d G . . . .
H6D H 0.841442 0.568950 0.619388 0.071 Uiso 1 1 d DG U . . .
H6E H 0.663651 0.559954 0.706369 0.071 Uiso 1 1 d DG U . . .
O1 O 0.8680(5) 0.69194(10) 0.2183(3) 0.0674(8) Uani 1 1 d . . . . .
O2 O 1.0409(5) 0.69338(11) 0.0386(3) 0.0698(8) Uani 1 1 d . . . . .
N1 N 0.8844(5) 0.67594(11) 0.1076(3) 0.0500(7) Uani 1 1 d . . . . .
N2 N 0.7402(4) 0.62133(10) -0.0621(3) 0.0430(6) Uani 1 1 d . . . . .
N3 N 0.5974(4) 0.58494(10) -0.1243(3) 0.0441(6) Uani 1 1 d . . . . .
N4 N 0.2439(4) 0.52604(10) -0.1019(3) 0.0407(6) Uani 1 1 d . . . . .
N5 N 0.1739(4) 0.54816(9) 0.1049(3) 0.0395(6) Uani 1 1 d . . . . .
N6 N 0.3723(4) 0.57696(9) 0.0642(2) 0.0383(6) Uani 1 1 d . . . . .
N N 0.4711(5) 0.62301(11) 0.2538(3) 0.0499(7) Uani 1 1 d . . . . .
HA H 0.346003 0.605734 0.285610 0.060 Uiso 1 1 calc R U . . .
HB H 0.562144 0.646327 0.301807 0.060 Uiso 1 1 calc R U . . .
C1 C 0.7080(5) 0.63553(11) 0.0573(3) 0.0411(7) Uani 1 1 d . . . . .
C2 C 0.5202(5) 0.61426(11) 0.1383(3) 0.0399(7) Uani 1 1 d . . . . .
C3 C 0.1066(5) 0.51885(11) 0.0011(3) 0.0383(7) Uani 1 1 d . . . . .
C4 C 0.4111(5) 0.56330(12) -0.0581(3) 0.0388(7) Uani 1 1 d . . . . .
O3 O 0.0804(5) 0.62138(10) -0.3940(3) 0.0614(7) Uani 1 1 d . . . . .
N8 N 0.3304(5) 0.68831(10) -0.3172(3) 0.0496(7) Uani 1 1 d . . . . .
C5 C 0.4098(7) 0.72346(14) -0.2102(4) 0.0613(10) Uani 1 1 d . . . . .
H5A H 0.603133 0.720109 -0.179603 0.092 Uiso 1 1 calc R U . . .
H5B H 0.309190 0.716130 -0.137802 0.092 Uiso 1 1 calc R U . . .
H5C H 0.370417 0.757794 -0.241287 0.092 Uiso 1 1 calc R U . . .
C6 C 0.4508(8) 0.69364(16) -0.4362(4) 0.0666(11) Uani 1 1 d . . . . .
H6A H 0.538533 0.726478 -0.436552 0.100 Uiso 1 1 calc R U . . .
H6B H 0.310473 0.690951 -0.512714 0.100 Uiso 1 1 calc R U . . .
H6C H 0.584621 0.667107 -0.439773 0.100 Uiso 1 1 calc R U . . .
C7 C 0.1548(6) 0.65200(13) -0.3071(4) 0.0519(8) Uani 1 1 d . . . . .
H7 H 0.081437 0.649441 -0.227452 0.062 Uiso 1 1 calc R U . . .

loop_
_atom_site_aniso_label
_atom_site_aniso_U_11
_atom_site_aniso_U_22
_atom_site_aniso_U_33
_atom_site_aniso_U_23
_atom_site_aniso_U_13
_atom_site_aniso_U_12
Na1 0.0113(6) 0.0439(7) 0.0248(8) -0.0043(6) 0.0060(5) -0.0034(4)
O4 0.0259(9) 0.0659(13) 0.0437(14) -0.0094(10) 0.0100(8) -0.0056(8)
O5 0.0295(9) 0.0641(13) 0.0401(13) -0.0056(10) 0.0108(8) -0.0059(8)
O6 0.0313(9) 0.0701(14) 0.0427(14) -0.0105(10) 0.0130(8) -0.0088(8)
O1 0.0605(15) 0.0825(17) 0.0640(19) -0.0245(14) 0.0253(13) -0.0214(12)
O2 0.0615(14) 0.0869(19) 0.0646(19) -0.0012(14) 0.0212(13) -0.0315(12)
N1 0.0382(13) 0.0609(16) 0.0527(19) -0.0017(14) 0.0126(11) -0.0051(10)
N2 0.0311(11) 0.0570(15) 0.0423(17) 0.0007(12) 0.0101(10) 0.0003(9)
N3 0.0322(11) 0.0629(15) 0.0392(16) 0.0007(12) 0.0114(10) -0.0007(10)
N4 0.0268(11) 0.0603(15) 0.0355(15) -0.0023(11) 0.0065(9) 0.0012(9)
N5 0.0275(10) 0.0522(13) 0.0400(15) 0.0006(11) 0.0089(9) -0.0008(9)
N6 0.0276(10) 0.0532(13) 0.0357(15) 0.0022(11) 0.0100(9) 0.0012(8)
N 0.0506(14) 0.0598(15) 0.0425(17) -0.0059(13) 0.0171(12) -0.0114(11)
C1 0.0295(12) 0.0498(16) 0.045(2) 0.0034(13) 0.0083(11) 0.0010(10)
C2 0.0304(12) 0.0512(16) 0.0391(18) 0.0032(13) 0.0085(11) 0.0018(10)
C3 0.0230(12) 0.0543(16) 0.0377(18) -0.0004(13) 0.0048(10) 0.0029(11)
C4 0.0259(12) 0.0579(16) 0.0337(17) 0.0004(13) 0.0083(10) 0.0043(10)
O3 0.0549(13) 0.0695(15) 0.0660(18) -0.0178(13) 0.0290(12) -0.0164(11)
N8 0.0453(13) 0.0547(14) 0.0503(18) -0.0002(13) 0.0118(12) -0.0028(11)
C5 0.0565(19) 0.063(2) 0.063(3) -0.0014(18) 0.0053(17) -0.0023(15)
C6 0.061(2) 0.083(3) 0.061(3) 0.001(2) 0.0243(18) -0.0135(17)
C7 0.0451(15) 0.0595(19) 0.055(2) -0.0009(17) 0.0191(14) -0.0033(13)

loop_
_atom_type_symbol
_atom_type_description
_atom_type_scat_dispersion_real
_atom_type_scat_dispersion_imag
_atom_type_scat_source
C C 0.0181 0.0091 'International Tables Vol C Tables 4.2.6.8 and 6.1.1.4'
H H 0.0000 0.0000 'International Tables Vol C Tables 4.2.6.8 and 6.1.1.4'
N N 0.0311 0.0180 'International Tables Vol C Tables 4.2.6.8 and 6.1.1.4'
Na Na 0.1353 0.1239 'International Tables Vol C Tables 4.2.6.8 and 6.1.1.4'
O O 0.0492 0.0322 'International Tables Vol C Tables 4.2.6.8 and 6.1.1.4'

loop_
_geom_angle_atom_site_label_1
_geom_angle_atom_site_label_2
_geom_angle_atom_site_label_3
_geom_angle
_geom_angle_site_symmetry_1
_geom_angle_site_symmetry_3
_geom_angle_publ_flag
O4 Na1 O4 180.0 3_666 . ?
O4 Na1 O5 90.22(8) 3_666 3_666 ?
O4 Na1 O5 89.78(8) . 3_666 ?
O4 Na1 O5 89.78(8) 3_666 . ?
O4 Na1 O5 90.22(8) . . ?
O4 Na1 H5 101.1 . . ?
O4 Na1 H5 78.9 3_666 . ?
O5 Na1 O5 180.00(8) . 3_666 ?
O5 Na1 H5 161.3 3_666 . ?
O5 Na1 H5 18.7 . . ?
O6 Na1 O4 92.28(8) 3_666 3_666 ?
O6 Na1 O4 92.28(8) . . ?
O6 Na1 O4 87.72(8) . 3_666 ?
O6 Na1 O4 87.72(8) 3_666 . ?
O6 Na1 O5 91.31(9) . 3_666 ?
O6 Na1 O5 88.68(9) 3_666 3_666 ?
O6 Na1 O5 88.69(9) . . ?
O6 Na1 O5 91.31(9) 3_666 . ?
O6 Na1 H5 73.3 . . ?
O6 Na1 H5 106.7 3_666 . ?
O6 Na1 O6 180.0 . 3_666 ?
Na1 O4 H4A 126.3 . . ?
Na1 O4 H4B 128.3 . . ?
H4A O4 H4B 104.5 . . ?
Na1 O5 H5 109.5 . . ?
Na1 O6 H6D 127.3 . . ?
Na1 O6 H6E 127.8 . . ?
H6D O6 H6E 104.4 . . ?
O1 N1 C1 118.1(3) . . ?
O2 N1 O1 122.7(3) . . ?
O2 N1 C1 119.2(3) . . ?
N3 N2 C1 122.2(2) . . ?
N2 N3 C4 115.6(3) . . ?
C4 N4 C3 101.9(2) . . ?
C3 N5 N6 101.1(2) . . ?
N5 N6 C2 125.6(2) . . ?
C4 N6 N5 110.2(2) . . ?
C4 N6 C2 124.2(2) . . ?
HA N HB 120.0 . . ?
C2 N HA 120.0 . . ?
C2 N HB 120.0 . . ?
N1 C1 C2 119.9(3) . . ?
N2 C1 N1 113.4(3) . . ?
N2 C1 C2 126.8(3) . . ?
N6 C2 C1 107.4(3) . . ?
N C2 N6 118.7(3) . . ?
N C2 C1 133.9(3) . . ?
N4 C3 C3 122.5(3) . 3_565 ?
N5 C3 N4 116.6(2) . . ?
N5 C3 C3 121.0(3) . 3_565 ?
N4 C4 N3 126.0(3) . . ?
N4 C4 N6 110.2(2) . . ?
N6 C4 N3 123.7(3) . . ?
C6 N8 C5 118.3(3) . . ?
C7 N8 C5 121.5(3) . . ?
C7 N8 C6 120.2(3) . . ?
N8 C5 H5A 109.5 . . ?
N8 C5 H5B 109.5 . . ?
N8 C5 H5C 109.5 . . ?
H5A C5 H5B 109.5 . . ?
H5A C5 H5C 109.5 . . ?
H5B C5 H5C 109.5 . . ?
N8 C6 H6A 109.5 . . ?
N8 C6 H6B 109.5 . . ?
N8 C6 H6C 109.5 . . ?
H6A C6 H6B 109.5 . . ?
H6A C6 H6C 109.5 . . ?
H6B C6 H6C 109.5 . . ?
O3 C7 N8 124.3(3) . . ?
O3 C7 H7 117.9 . . ?
N8 C7 H7 117.9 . . ?

loop_
_geom_bond_atom_site_label_1
_geom_bond_atom_site_label_2
_geom_bond_distance
_geom_bond_site_symmetry_2
_geom_bond_publ_flag
Na1 O4 2.073(2) 3_666 ?
Na1 O4 2.073(2) . ?
Na1 O5 2.139(2) 3_666 ?
Na1 O5 2.139(2) . ?
Na1 H5 2.5662 . ?
Na1 O6 2.068(2) 3_666 ?
Na1 O6 2.068(2) . ?
O4 H4A 0.8699 . ?
O4 H4B 0.8706 . ?
O5 H5 0.8733 . ?
O6 H6D 0.8703 . ?
O6 H6E 0.8702 . ?
O1 N1 1.232(4) . ?
O2 N1 1.225(4) . ?
N1 C1 1.442(4) . ?
N2 N3 1.316(4) . ?
N2 C1 1.320(4) . ?
N3 C4 1.363(4) . ?
N4 C3 1.361(4) . ?
N4 C4 1.336(4) . ?
N5 N6 1.371(3) . ?
N5 C3 1.328(4) . ?
N6 C2 1.400(4) . ?
N6 C4 1.353(4) . ?
N HA 0.8800 . ?
N HB 0.8800 . ?
N C2 1.271(4) . ?
C1 C2 1.462(4) . ?
C3 C3 1.466(5) 3_565 ?
O3 C7 1.229(4) . ?
N8 C5 1.457(5) . ?
N8 C6 1.452(5) . ?
N8 C7 1.323(4) . ?
C5 H5A 0.9800 . ?
C5 H5B 0.9800 . ?
C5 H5C 0.9800 . ?
C6 H6A 0.9800 . ?
C6 H6B 0.9800 . ?
C6 H6C 0.9800 . ?
C7 H7 0.9500 . ?

loop_
_geom_torsion_atom_site_label_1
_geom_torsion_atom_site_label_2
_geom_torsion_atom_site_label_3
_geom_torsion_atom_site_label_4
_geom_torsion
_geom_torsion_site_symmetry_1
_geom_torsion_site_symmetry_2
_geom_torsion_site_symmetry_3
_geom_torsion_site_symmetry_4
_geom_torsion_publ_flag
O1 N1 C1 N2 179.6(3) . . . . ?
O1 N1 C1 C2 -1.0(4) . . . . ?
O2 N1 C1 N2 0.6(4) . . . . ?
O2 N1 C1 C2 179.9(3) . . . . ?
N1 C1 C2 N6 178.7(2) . . . . ?
N1 C1 C2 N -1.0(5) . . . . ?
N2 N3 C4 N4 179.8(3) . . . . ?
N2 N3 C4 N6 -0.8(4) . . . . ?
N2 C1 C2 N6 -2.1(4) . . . . ?
N2 C1 C2 N 178.2(3) . . . . ?
N3 N2 C1 N1 179.9(2) . . . . ?
N3 N2 C1 C2 0.7(4) . . . . ?
N5 N6 C2 N 0.1(4) . . . . ?
N5 N6 C2 C1 -179.7(2) . . . . ?
N5 N6 C4 N3 -179.4(2) . . . . ?
N5 N6 C4 N4 0.2(3) . . . . ?
N6 N5 C3 N4 0.3(3) . . . . ?
N6 N5 C3 C3 -179.3(3) . . . 3_565 ?
C1 N2 N3 C4 0.9(4) . . . . ?
C2 N6 C4 N3 -1.0(4) . . . . ?
C2 N6 C4 N4 178.6(2) . . . . ?
C3 N4 C4 N3 179.5(3) . . . . ?
C3 N4 C4 N6 0.0(3) . . . . ?
C3 N5 N6 C2 -178.6(2) . . . . ?
C3 N5 N6 C4 -0.3(3) . . . . ?
C4 N4 C3 N5 -0.2(3) . . . . ?
C4 N4 C3 C3 179.4(3) . . . 3_565 ?
C4 N6 C2 N -178.1(3) . . . . ?
C4 N6 C2 C1 2.2(4) . . . . ?
C5 N8 C7 O3 179.9(3) . . . . ?
C6 N8 C7 O3 -0.6(5) . . . . ?
